data_4024863
loop_
_publ_author_name
'Uttam Kumar Das'
'Darshak R Trivedi'
'N. N. Adarsh'
'Parthasarathi Dastidar'

_publ_section_title
;
Supramolecular Synthons in Noncovalent Synthesis of a Class of Gelators
Derived from Simple Organic Salts: Instant Gelation of Organic Fluids at
Room Temperature via in Situ Synthesis of the Gelators
;
_journal_name_full 'Journal of Organic Chemistry'
_journal_page_first 7111
_journal_page_last 7121
_journal_paper_doi 10.1021/jo901463k
_journal_volume 74
_journal_year 2009
_chemical_formula_sum 'C14 H14 N2 O4'
_chemical_formula_weight 274.27
_chemical_name_systematic
; 
 ? 
;
_space_group_IT_number 61
_symmetry_cell_setting orthorhombic
_symmetry_space_group_name_Hall '-P 2ac 2ab'
_symmetry_space_group_name_H-M 'P b c a'
_atom_sites_solution_hydrogens geom
_atom_sites_solution_primary direct
_atom_sites_solution_secondary difmap
_audit_creation_method SHELXL-97
_cell_angle_alpha 90.00
_cell_angle_beta 90.00
_cell_angle_gamma 90.00
_cell_formula_units_Z 8
_cell_length_a 10.2065(19)
_cell_length_b 9.2995(17)
_cell_length_c 28.631(5)
_cell_measurement_temperature 298(2)
_cell_volume 2717.5(9)
_computing_cell_refinement 'SMART APEX II'
_computing_data_collection 'SMART APEX II'
_computing_data_reduction 'SMART APEX SAINT'
_computing_molecular_graphics SHELXTL
_computing_publication_material 'MERCURY 2.2'
_computing_structure_refinement 'SHELXL-97 (Sheldrick, 1997)'
_computing_structure_solution 'SHELXS-97 (Sheldrick, 1990)'
_diffrn_ambient_temperature 298(2)
_diffrn_detector_area_resol_mean 3
_diffrn_measured_fraction_theta_full 1.000
_diffrn_measured_fraction_theta_max 1.000
_diffrn_measurement_device_type 'BRUKER CCD AREA DETECTOR'
_diffrn_measurement_method 'PHI-OMEGA SCAN'
_diffrn_radiation_monochromator graphite
_diffrn_radiation_source 'fine-focus sealed tube'
_diffrn_radiation_type MoK\a
_diffrn_radiation_wavelength 0.71073
_diffrn_reflns_av_R_equivalents 0.0556
_diffrn_reflns_av_sigmaI/netI 0.0208
_diffrn_reflns_limit_h_max 8
_diffrn_reflns_limit_h_min -8
_diffrn_reflns_limit_k_max 7
_diffrn_reflns_limit_k_min -7
_diffrn_reflns_limit_l_max 23
_diffrn_reflns_limit_l_min -23
_diffrn_reflns_number 10124
_diffrn_reflns_theta_full 17.18
_diffrn_reflns_theta_max 17.18
_diffrn_reflns_theta_min 1.42
_exptl_absorpt_coefficient_mu 0.100
_exptl_absorpt_correction_T_max 0.9940
_exptl_absorpt_correction_T_min 0.9803
_exptl_absorpt_correction_type multi-scan
_exptl_absorpt_process_details SADABS
_exptl_crystal_colour COLORLESS
_exptl_crystal_density_diffrn 1.341
_exptl_crystal_density_method 'not measured'
_exptl_crystal_description PLATE
_exptl_crystal_F_000 1152
_exptl_crystal_size_max 0.20
_exptl_crystal_size_mid 0.18
_exptl_crystal_size_min 0.06
_refine_diff_density_max 0.143
_refine_diff_density_min -0.161
_refine_diff_density_rms 0.029
_refine_ls_extinction_method none
_refine_ls_goodness_of_fit_ref 1.069
_refine_ls_hydrogen_treatment constr
_refine_ls_matrix_type full
_refine_ls_number_parameters 182
_refine_ls_number_reflns 816
_refine_ls_number_restraints 0
_refine_ls_restrained_S_all 1.069
_refine_ls_R_factor_all 0.0584
_refine_ls_R_factor_gt 0.0414
_refine_ls_shift/su_max 0.000
_refine_ls_shift/su_mean 0.000
_refine_ls_structure_factor_coef Fsqd
_refine_ls_weighting_details 'calc w=1/[\s^2^(Fo^2^)+(0.0792P)^2^+1.4814P] where P=(Fo^2^+2Fc^2^)/3'
_refine_ls_weighting_scheme calc
_refine_ls_wR_factor_gt 0.1160
_refine_ls_wR_factor_ref 0.1318
_reflns_number_gt 629
_reflns_number_total 816
_reflns_threshold_expression >2sigma(I)
_cod_data_source_file jo901463k_si_007.cif
_cod_data_source_block UD0124
_cod_depositor_comments
;
The following automatic conversions were performed:
'_symmetry_cell_setting' value 'ORTHORHOMBIC' changed to 'orthorhombic'
according to '/home/saulius/struct/CIF-dictionaries/cif_core.dic'
dictionary named 'cif_core.dic' version 2.4.1 from
2010-06-29.

'_exptl_absorpt_correction_type' value 'MULTI-SCAN' changed
to 'multi-scan' according to
'/home/saulius/struct/CIF-dictionaries/cif_core.dic' dictionary named
'cif_core.dic' version 2.4.1 from 2010-06-29.

Automatic conversion script
Id: cif_fix_enum 1527 2010-12-29 10:47:43Z saulius 
;
_cod_original_sg_symbol_H-M Pbca
_cod_database_code 4024863

loop_
_symmetry_equiv_pos_as_xyz
'x, y, z'
'-x+1/2, -y, z+1/2'
'-x, y+1/2, -z+1/2'
'x+1/2, -y+1/2, -z'
'-x, -y, -z'
'x-1/2, y, -z-1/2'
'x, -y-1/2, z-1/2'
'-x-1/2, y-1/2, z'

loop_
_atom_site_label
_atom_site_type_symbol
_atom_site_fract_x
_atom_site_fract_y
_atom_site_fract_z
_atom_site_U_iso_or_equiv
_atom_site_adp_type
_atom_site_occupancy
_atom_site_symmetry_multiplicity
_atom_site_calc_flag
_atom_site_refinement_flags
_atom_site_disorder_assembly
_atom_site_disorder_group
N1 N 0.6949(4) 0.4892(4) 0.47726(13) 0.0622(13) Uani 1 1 d . . .
H1A H 0.6267 0.4564 0.4611 0.093 Uiso 1 1 calc R . .
H1B H 0.6690 0.5604 0.4959 0.093 Uiso 1 1 calc R . .
H1C H 0.7285 0.4185 0.4944 0.093 Uiso 1 1 calc R . .
N2 N 0.3983(10) -0.0211(9) 0.2638(4) 0.145(3) Uani 1 1 d . . .
O1 O 0.4597(4) 0.3743(5) 0.44521(14) 0.0892(15) Uani 1 1 d . . .
O2 O 0.3001(4) 0.2325(4) 0.46847(15) 0.0791(14) Uani 1 1 d . . .
O3 O 0.3288(8) -0.1297(10) 0.2613(2) 0.180(3) Uani 1 1 d . . .
O4 O 0.4671(13) 0.0170(8) 0.2352(2) 0.264(6) Uani 1 1 d . . .
C1 C 0.3839(7) 0.2721(7) 0.4394(2) 0.0562(17) Uani 1 1 d . . .
C2 C 0.3892(6) 0.1933(7) 0.3931(2) 0.0457(15) Uani 1 1 d . . .
C3 C 0.3173(5) 0.0710(9) 0.3860(3) 0.0576(16) Uani 1 1 d . . .
H3 H 0.2664 0.0353 0.4104 0.069 Uiso 1 1 calc R . .
C4 C 0.3179(6) -0.0002(6) 0.3444(4) 0.0743(18) Uani 1 1 d . . .
H4 H 0.2686 -0.0832 0.3399 0.089 Uiso 1 1 calc R . .
C5 C 0.3933(10) 0.0551(11) 0.3102(3) 0.081(2) Uani 1 1 d . . .
C6 C 0.4692(8) 0.1749(11) 0.3149(3) 0.098(2) Uani 1 1 d . . .
H6 H 0.5210 0.2087 0.2906 0.118 Uiso 1 1 calc R . .
C7 C 0.4652(7) 0.2433(6) 0.3576(4) 0.0782(19) Uani 1 1 d . . .
H7 H 0.5155 0.3254 0.3622 0.094 Uiso 1 1 calc R . .
C8 C 0.7965(5) 0.5437(6) 0.4443(2) 0.0684(17) Uani 1 1 d . . .
H8A H 0.8663 0.5891 0.4620 0.082 Uiso 1 1 calc R . .
H8B H 0.7578 0.6161 0.4242 0.082 Uiso 1 1 calc R . .
C9 C 0.8528(7) 0.4264(6) 0.4149(3) 0.0526(15) Uani 1 1 d . . .
C10 C 0.8111(5) 0.4039(7) 0.3699(3) 0.0679(17) Uani 1 1 d . . .
H10 H 0.7465 0.4629 0.3573 0.082 Uiso 1 1 calc R . .
C11 C 0.8639(8) 0.2951(10) 0.3431(2) 0.0788(18) Uani 1 1 d . . .
H11 H 0.8350 0.2809 0.3127 0.095 Uiso 1 1 calc R . .
C12 C 0.9577(8) 0.2090(7) 0.3613(3) 0.0797(19) Uani 1 1 d . . .
H12 H 0.9936 0.1357 0.3433 0.096 Uiso 1 1 calc R . .
C13 C 1.0000(5) 0.2297(8) 0.4062(3) 0.0734(18) Uani 1 1 d . . .
H13 H 1.0638 0.1697 0.4188 0.088 Uiso 1 1 calc R . .
C14 C 0.9485(7) 0.3385(9) 0.4326(2) 0.0624(16) Uani 1 1 d . . .
H14 H 0.9788 0.3530 0.4628 0.075 Uiso 1 1 calc R . .

loop_
_atom_site_aniso_label
_atom_site_aniso_U_11
_atom_site_aniso_U_22
_atom_site_aniso_U_33
_atom_site_aniso_U_23
_atom_site_aniso_U_13
_atom_site_aniso_U_12
N1 0.063(3) 0.058(3) 0.065(3) -0.014(2) -0.001(3) 0.008(2)
N2 0.225(11) 0.103(6) 0.109(9) 0.002(8) 0.014(7) 0.044(6)
O1 0.083(3) 0.067(3) 0.117(4) -0.032(3) -0.011(3) -0.015(3)
O2 0.104(3) 0.078(3) 0.055(3) -0.005(2) 0.009(2) -0.004(3)
O3 0.199(7) 0.228(8) 0.112(5) -0.084(6) -0.006(4) 0.028(6)
O4 0.577(18) 0.139(6) 0.076(5) 0.009(4) 0.118(7) 0.054(8)
C1 0.062(5) 0.042(4) 0.065(6) -0.005(5) -0.015(4) 0.012(4)
C2 0.046(4) 0.033(5) 0.058(6) 0.001(4) 0.001(5) -0.001(3)
C3 0.058(4) 0.057(5) 0.058(6) -0.007(4) 0.009(3) 0.000(4)
C4 0.075(5) 0.075(5) 0.073(6) -0.024(6) 0.003(5) 0.000(4)
C5 0.134(7) 0.077(7) 0.033(6) -0.015(6) 0.004(5) 0.045(6)
C6 0.146(7) 0.069(6) 0.080(8) 0.020(5) 0.044(5) 0.012(6)
C7 0.088(5) 0.060(4) 0.087(6) 0.003(6) 0.027(5) -0.007(4)
C8 0.058(4) 0.062(4) 0.085(5) -0.005(4) 0.003(4) -0.007(4)
C9 0.046(4) 0.046(4) 0.066(6) 0.006(4) 0.003(4) -0.001(4)
C10 0.065(4) 0.069(5) 0.070(6) 0.008(4) -0.001(5) 0.006(4)
C11 0.094(5) 0.084(5) 0.059(5) -0.005(5) 0.002(5) -0.005(4)
C12 0.083(5) 0.070(5) 0.086(7) -0.007(5) 0.020(5) 0.001(5)
C13 0.060(4) 0.070(5) 0.091(6) 0.012(4) 0.005(5) 0.012(4)
C14 0.055(4) 0.067(4) 0.065(4) -0.002(5) 0.006(4) -0.005(4)

loop_
_atom_type_symbol
_atom_type_description
_atom_type_scat_dispersion_real
_atom_type_scat_dispersion_imag
_atom_type_scat_source
C C 0.0033 0.0016 'International Tables Vol C Tables 4.2.6.8 and 6.1.1.4'
H H 0.0000 0.0000 'International Tables Vol C Tables 4.2.6.8 and 6.1.1.4'
N N 0.0061 0.0033 'International Tables Vol C Tables 4.2.6.8 and 6.1.1.4'
O O 0.0106 0.0060 'International Tables Vol C Tables 4.2.6.8 and 6.1.1.4'

loop_
_geom_angle_atom_site_label_1
_geom_angle_atom_site_label_2
_geom_angle_atom_site_label_3
_geom_angle
_geom_angle_site_symmetry_1
_geom_angle_site_symmetry_3
_geom_angle_publ_flag
C8 N1 H1A 109.5 . . ?
C8 N1 H1B 109.5 . . ?
H1A N1 H1B 109.5 . . ?
C8 N1 H1C 109.5 . . ?
H1A N1 H1C 109.5 . . ?
H1B N1 H1C 109.5 . . ?
O4 N2 O3 124.7(12) . . ?
O4 N2 C5 120.7(11) . . ?
O3 N2 C5 114.5(9) . . ?
O1 C1 O2 124.4(6) 1 . ?
O1 C1 O2 124.4(6) . . ?
O1 C1 C2 117.9(7) 1 . ?
O1 C1 C2 117.9(7) . . ?
O2 C1 C2 117.7(6) . . ?
C7 C2 C3 118.5(5) . . ?
C7 C2 C1 120.6(7) . . ?
C3 C2 C1 120.8(7) . . ?
C4 C3 C2 122.1(5) . . ?
C4 C3 H3 119.0 . . ?
C2 C3 H3 119.0 . . ?
C5 C4 C3 116.9(6) . . ?
C5 C4 H4 121.5 . . ?
C3 C4 H4 121.5 . . ?
C4 C5 C6 124.3(6) . . ?
C4 C5 N2 118.7(10) . . ?
C6 C5 N2 116.9(11) . . ?
C5 C6 C7 116.6(6) . . ?
C5 C6 H6 121.7 . . ?
C7 C6 H6 121.7 . . ?
C2 C7 C6 121.5(6) . . ?
C2 C7 H7 119.2 . . ?
C6 C7 H7 119.2 . . ?
N1 C8 C9 112.1(4) . . ?
N1 C8 H8A 109.2 . . ?
C9 C8 H8A 109.2 . . ?
N1 C8 H8B 109.2 . . ?
C9 C8 H8B 109.2 . . ?
H8A C8 H8B 107.9 . . ?
C14 C9 C10 118.4(5) . . ?
C14 C9 C8 120.2(7) . . ?
C10 C9 C8 121.4(8) . . ?
C9 C10 C11 120.8(5) . . ?
C9 C10 H10 119.6 . . ?
C11 C10 H10 119.6 . . ?
C12 C11 C10 119.8(6) . . ?
C12 C11 H11 120.1 . . ?
C10 C11 H11 120.1 . . ?
C11 C12 C13 120.1(6) . . ?
C11 C12 H12 120.0 . . ?
C13 C12 H12 120.0 . . ?
C14 C13 C12 120.0(5) . . ?
C14 C13 H13 120.0 . . ?
C12 C13 H13 120.0 . . ?
C13 C14 C9 120.9(5) . . ?
C13 C14 H14 119.6 . . ?
C9 C14 H14 119.6 . . ?

loop_
_geom_bond_atom_site_label_1
_geom_bond_atom_site_label_2
_geom_bond_distance
_geom_bond_site_symmetry_2
_geom_bond_publ_flag
N1 C8 1.490(6) . ?
N1 H1A 0.8900 . ?
N1 H1B 0.8900 . ?
N1 H1C 0.8900 . ?
N2 O4 1.136(10) . ?
N2 O3 1.236(9) . ?
N2 C5 1.506(11) . ?
O1 C1 1.236(6) . ?
O2 C1 1.249(6) . ?
C1 O1 1.236(6) 1 ?
C1 C2 1.514(7) . ?
C2 C7 1.362(7) . ?
C2 C3 1.369(6) . ?
C3 C4 1.363(7) . ?
C3 H3 0.9300 . ?
C4 C5 1.348(9) . ?
C4 H4 0.9300 . ?
C5 C6 1.364(9) . ?
C6 C7 1.377(8) . ?
C6 H6 0.9300 . ?
C7 H7 0.9300 . ?
C8 C9 1.492(7) . ?
C8 H8A 0.9700 . ?
C8 H8B 0.9700 . ?
C9 C14 1.370(7) . ?
C9 C10 1.375(7) . ?
C10 C11 1.379(7) . ?
C10 H10 0.9300 . ?
C11 C12 1.352(8) . ?
C11 H11 0.9300 . ?
C12 C13 1.371(7) . ?
C12 H12 0.9300 . ?
C13 C14 1.367(7) . ?
C13 H13 0.9300 . ?
C14 H14 0.9300 . ?

loop_
_geom_hbond_atom_site_label_D
_geom_hbond_atom_site_label_H
_geom_hbond_atom_site_label_A
_geom_hbond_distance_DH
_geom_hbond_distance_HA
_geom_hbond_distance_DA
_geom_hbond_angle_DHA
_geom_hbond_site_symmetry_A
N1 H1A O1 0.89 1.92 2.784(6) 162.5 1
N1 H1B O1 0.89 2.22 3.005(5) 146.5 5_666
N1 H1B O2 0.89 2.20 3.019(5) 152.3 5_666
N1 H1C O2 0.89 1.91 2.796(6) 179.6 4_556
C12 H12 O4 0.93 2.52 3.291(10) 140.7 6_656
